data_8106371
loop_
_publ_author_name
'Sun, Yutong'
'Hong, Wei'
'Wang, Hao'

_publ_section_title
;
 Crystal structure of methyl
 2-((1-(2-(methoxycarbonyl)benzyl)-1H-1,2,3-triazol-4-yl)methoxy)-1-naphthoate,
 C24H21N3O5
;
_journal_issue 6
_journal_name_full 'Zeitschrift f\"ur Kristallographie - New Crystal Structures'
_journal_page_first 985
_journal_page_last 986
_journal_paper_doi 10.1515/ncrs-2018-0040
_journal_volume 233
_journal_year 2018
_chemical_formula_moiety 'C24 H21 N3 O5'
_chemical_formula_sum 'C24 H21 N3 O5'
_chemical_formula_weight 431.44
_chemical_name_systematic
; 
Crystal structure of methyl 2-((1-2-(methoxycarbonyl)benzyl)-1H-1,2,3-triazol-4-yl)methoxy)-1-naphthoate 
;
_space_group_crystal_system orthorhombic
_space_group_IT_number 61
_space_group_name_Hall '-P 2ac 2ab'
_space_group_name_H-M_alt 'P b c a'
_atom_sites_solution_hydrogens geom
_atom_sites_solution_primary direct
_atom_sites_solution_secondary difmap
_cell_angle_alpha 90
_cell_angle_beta 90
_cell_angle_gamma 90
_cell_formula_units_Z 8
_cell_length_a 8.4167(7)
_cell_length_b 14.0370(10)
_cell_length_c 34.664(3)
_cell_measurement_reflns_used 5623
_cell_measurement_temperature 150(2)
_cell_measurement_theta_max 27.842
_cell_measurement_theta_min 2.084
_cell_volume 4095.4(6)
_computing_cell_refinement 'Bruker SAINT'
_computing_data_collection 'Bruker APEX2'
_computing_data_reduction 'Bruker SAINT'
_computing_molecular_graphics 'Bruker SHELXL'
_computing_publication_material 'Bruker SHELXL'
_computing_structure_refinement 'SHELXL-2018/1 (Sheldrick, 2018)'
_computing_structure_solution 'SHELXL-2018/1 (Sheldrick, 2018)'
_diffrn_ambient_temperature 150(2)
_diffrn_measured_fraction_theta_full 1.000
_diffrn_measured_fraction_theta_max 1.000
_diffrn_measurement_device_type 'Rigaku Saturn724 CCD'
_diffrn_radiation_type MoK\a
_diffrn_radiation_wavelength 0.71073
_diffrn_reflns_av_R_equivalents 0.0533
_diffrn_reflns_av_unetI/netI 0.0403
_diffrn_reflns_Laue_measured_fraction_full 1.000
_diffrn_reflns_Laue_measured_fraction_max 1.000
_diffrn_reflns_limit_h_max 10
_diffrn_reflns_limit_h_min -10
_diffrn_reflns_limit_k_max 14
_diffrn_reflns_limit_k_min -16
_diffrn_reflns_limit_l_max 41
_diffrn_reflns_limit_l_min -41
_diffrn_reflns_number 21579
_diffrn_reflns_point_group_measured_fraction_full 1.000
_diffrn_reflns_point_group_measured_fraction_max 1.000
_diffrn_reflns_theta_full 25.009
_diffrn_reflns_theta_max 25.009
_diffrn_reflns_theta_min 2.350
_exptl_absorpt_coefficient_mu 0.100
_exptl_absorpt_correction_T_max 0.9881
_exptl_absorpt_correction_T_min 0.9688
_exptl_absorpt_correction_type multi-scan
_exptl_absorpt_process_details SADABS
_exptl_crystal_colour colorless
_exptl_crystal_density_diffrn 1.399
_exptl_crystal_density_method 'not measured'
_exptl_crystal_description block
_exptl_crystal_F_000 1808
_exptl_crystal_size_max 0.320
_exptl_crystal_size_mid 0.290
_exptl_crystal_size_min 0.120
_refine_diff_density_max 0.213
_refine_diff_density_min -0.205
_refine_diff_density_rms 0.044
_refine_ls_extinction_coef .
_refine_ls_extinction_method none
_refine_ls_goodness_of_fit_ref 1.068
_refine_ls_hydrogen_treatment constr
_refine_ls_matrix_type full
_refine_ls_number_parameters 291
_refine_ls_number_reflns 3601
_refine_ls_number_restraints 0
_refine_ls_restrained_S_all 1.068
_refine_ls_R_factor_all 0.0790
_refine_ls_R_factor_gt 0.0457
_refine_ls_shift/su_max 0.000
_refine_ls_shift/su_mean 0.000
_refine_ls_structure_factor_coef Fsqd
_refine_ls_weighting_details 'w=1/[\s^2^(Fo^2^)+(0.0439P)^2^+0.8145P] where P=(Fo^2^+2Fc^2^)/3'
_refine_ls_weighting_scheme calc
_refine_ls_wR_factor_gt 0.0895
_refine_ls_wR_factor_ref 0.1001
_reflns_Friedel_coverage 0.000
_reflns_Friedel_fraction_full .
_reflns_Friedel_fraction_max .
_reflns_number_gt 2554
_reflns_number_total 3601
_reflns_threshold_expression 'I > 2\s(I)'
_cod_data_source_file suppl_ncrs-2018-0040_suppl.cif
_cod_data_source_block 19-4
_cod_database_code 8106371
_shelx_space_group_comment
;
The symmetry employed for this shelxl refinement is uniquely defined
by the following loop, which should always be used as a source of
symmetry information in preference to the above space-group names.
They are only intended as comments.
;
_shelx_estimated_absorpt_t_min 0.969
_shelx_estimated_absorpt_t_max 0.988

loop_
_space_group_symop_operation_xyz
'x, y, z'
'-x+1/2, -y, z+1/2'
'x+1/2, -y+1/2, -z'
'-x, y+1/2, -z+1/2'
'-x, -y, -z'
'x-1/2, y, -z-1/2'
'-x-1/2, y-1/2, z'
'x, -y-1/2, z-1/2'

loop_
_atom_site_label
_atom_site_type_symbol
_atom_site_fract_x
_atom_site_fract_y
_atom_site_fract_z
_atom_site_U_iso_or_equiv
_atom_site_adp_type
_atom_site_occupancy
_atom_site_site_symmetry_order
_atom_site_calc_flag
_atom_site_refinement_flags_posn
_atom_site_refinement_flags_adp
_atom_site_refinement_flags_occupancy
_atom_site_disorder_assembly
_atom_site_disorder_group
O4 O 0.33380(16) 0.51874(9) 0.34033(4) 0.0309(4) Uani 1 1 d . . . . .
O1 O 0.51320(18) 0.93696(10) 0.33939(4) 0.0365(4) Uani 1 1 d . . . . .
O5 O 0.49816(18) 0.50273(10) 0.28999(4) 0.0367(4) Uani 1 1 d . . . . .
O2 O 0.36574(18) 0.81591(10) 0.36067(4) 0.0371(4) Uani 1 1 d . . . . .
O3 O 0.55205(17) 0.50811(10) 0.39811(4) 0.0344(4) Uani 1 1 d . . . . .
N1 N 0.35294(19) 0.74176(11) 0.44629(4) 0.0247(4) Uani 1 1 d . . . . .
N3 N 0.4973(2) 0.65466(12) 0.48293(5) 0.0344(4) Uani 1 1 d . . . . .
N2 N 0.4092(2) 0.73249(12) 0.48247(5) 0.0360(5) Uani 1 1 d . . . . .
C11 C 0.4945(2) 0.61497(14) 0.44724(5) 0.0239(5) Uani 1 1 d . . . . .
C10 C 0.4024(2) 0.66959(13) 0.42383(5) 0.0232(5) Uani 1 1 d . . . . .
H10 H 0.378229 0.659055 0.397405 0.028 Uiso 1 1 calc R U . . .
C23 C 0.4576(2) 0.47959(14) 0.32212(5) 0.0250(5) Uani 1 1 d . . . . .
C13 C 0.5886(2) 0.42117(14) 0.38275(5) 0.0256(5) Uani 1 1 d . . . . .
C3 C 0.4191(2) 0.94782(14) 0.40299(5) 0.0238(5) Uani 1 1 d . . . . .
C8 C 0.3304(2) 0.91565(14) 0.43486(5) 0.0238(5) Uani 1 1 d . . . . .
C2 C 0.4279(2) 0.89182(15) 0.36639(5) 0.0274(5) Uani 1 1 d . . . . .
C17 C 0.5800(2) 0.31595(14) 0.32715(5) 0.0267(5) Uani 1 1 d . . . . .
C18 C 0.5396(2) 0.40414(14) 0.34538(5) 0.0249(5) Uani 1 1 d . . . . .
C7 C 0.3197(2) 0.97368(14) 0.46721(6) 0.0288(5) Uani 1 1 d . . . . .
H7 H 0.259411 0.952612 0.488751 0.035 Uiso 1 1 calc R U . . .
C16 C 0.6760(2) 0.24937(15) 0.34740(6) 0.0298(5) Uani 1 1 d . . . . .
C6 C 0.3947(2) 1.06165(15) 0.46888(6) 0.0300(5) Uani 1 1 d . . . . .
H6 H 0.384625 1.100397 0.491217 0.036 Uiso 1 1 calc R U . . .
C14 C 0.6789(2) 0.35339(14) 0.40330(6) 0.0305(5) Uani 1 1 d . . . . .
H14 H 0.709305 0.365288 0.429247 0.037 Uiso 1 1 calc R U . . .
C9 C 0.2446(2) 0.82078(14) 0.43689(6) 0.0275(5) Uani 1 1 d . . . . .
H9A H 0.160331 0.824392 0.456752 0.033 Uiso 1 1 calc R U . . .
H9B H 0.193055 0.807876 0.411758 0.033 Uiso 1 1 calc R U . . .
C12 C 0.5779(2) 0.52400(14) 0.43830(5) 0.0260(5) Uani 1 1 d . . . . .
H12A H 0.692841 0.529466 0.443924 0.031 Uiso 1 1 calc R U . . .
H12B H 0.533329 0.471037 0.453753 0.031 Uiso 1 1 calc R U . . .
C4 C 0.4949(2) 1.03615(15) 0.40526(6) 0.0291(5) Uani 1 1 d . . . . .
H4 H 0.555444 1.058107 0.383906 0.035 Uiso 1 1 calc R U . . .
C15 C 0.7220(2) 0.27074(15) 0.38558(6) 0.0332(5) Uani 1 1 d . . . . .
H15 H 0.785107 0.226093 0.399358 0.040 Uiso 1 1 calc R U . . .
C5 C 0.4838(2) 1.09244(15) 0.43798(6) 0.0310(5) Uani 1 1 d . . . . .
H5 H 0.537421 1.151950 0.439097 0.037 Uiso 1 1 calc R U . . .
C19 C 0.5269(3) 0.29033(15) 0.28966(6) 0.0346(5) Uani 1 1 d . . . . .
H19 H 0.458115 0.331994 0.275984 0.042 Uiso 1 1 calc R U . . .
C24 C 0.2563(3) 0.59621(15) 0.32001(6) 0.0358(5) Uani 1 1 d . . . . .
H24A H 0.219097 0.573600 0.294833 0.054 Uiso 1 1 calc R U . . .
H24B H 0.331934 0.648504 0.316298 0.054 Uiso 1 1 calc R U . . .
H24C H 0.165584 0.618868 0.335163 0.054 Uiso 1 1 calc R U . . .
C22 C 0.7244(3) 0.16428(15) 0.32876(7) 0.0403(6) Uani 1 1 d . . . . .
H22 H 0.792157 0.121058 0.341961 0.048 Uiso 1 1 calc R U . . .
C20 C 0.5734(3) 0.20661(16) 0.27298(6) 0.0422(6) Uani 1 1 d . . . . .
H20 H 0.536076 0.190834 0.247919 0.051 Uiso 1 1 calc R U . . .
C21 C 0.6757(3) 0.14346(16) 0.29239(7) 0.0435(6) Uani 1 1 d . . . . .
H21 H 0.710424 0.086634 0.280124 0.052 Uiso 1 1 calc R U . . .
C1 C 0.5165(3) 0.89175(16) 0.30203(6) 0.0453(6) Uani 1 1 d . . . . .
H1A H 0.581389 0.929776 0.284321 0.068 Uiso 1 1 calc R U . . .
H1B H 0.408001 0.886928 0.291932 0.068 Uiso 1 1 calc R U . . .
H1C H 0.562201 0.827825 0.304453 0.068 Uiso 1 1 calc R U . . .

loop_
_atom_site_aniso_label
_atom_site_aniso_U_11
_atom_site_aniso_U_22
_atom_site_aniso_U_33
_atom_site_aniso_U_23
_atom_site_aniso_U_13
_atom_site_aniso_U_12
O4 0.0302(8) 0.0325(9) 0.0300(8) 0.0107(6) 0.0031(6) 0.0086(7)
O1 0.0485(10) 0.0353(9) 0.0258(8) 0.0011(7) 0.0097(7) -0.0041(7)
O5 0.0484(10) 0.0370(9) 0.0249(8) 0.0081(7) 0.0074(7) 0.0037(7)
O2 0.0552(10) 0.0284(9) 0.0278(8) -0.0014(7) 0.0028(7) -0.0048(8)
O3 0.0516(10) 0.0273(9) 0.0244(7) -0.0011(6) -0.0075(7) 0.0093(7)
N1 0.0267(9) 0.0255(10) 0.0218(9) 0.0046(7) -0.0011(7) -0.0012(8)
N3 0.0435(11) 0.0291(11) 0.0307(10) -0.0022(8) -0.0110(8) 0.0058(9)
N2 0.0495(12) 0.0313(11) 0.0272(10) -0.0007(8) -0.0094(9) 0.0057(9)
C11 0.0226(11) 0.0255(12) 0.0236(10) 0.0009(9) -0.0004(8) -0.0045(9)
C10 0.0238(11) 0.0259(12) 0.0198(10) -0.0004(9) 0.0024(8) -0.0016(9)
C23 0.0275(12) 0.0224(12) 0.0251(11) -0.0007(9) 0.0001(9) -0.0018(9)
C13 0.0258(11) 0.0215(12) 0.0293(11) 0.0019(9) 0.0037(9) 0.0032(9)
C3 0.0235(10) 0.0231(12) 0.0249(10) 0.0023(9) -0.0016(8) 0.0035(9)
C8 0.0210(11) 0.0249(12) 0.0255(11) 0.0022(9) -0.0042(8) 0.0050(9)
C2 0.0293(12) 0.0255(13) 0.0275(11) 0.0055(9) -0.0020(9) 0.0040(10)
C17 0.0258(11) 0.0254(12) 0.0289(11) 0.0028(9) 0.0081(9) -0.0029(9)
C18 0.0226(11) 0.0267(12) 0.0252(10) 0.0044(9) 0.0050(8) -0.0012(9)
C7 0.0274(11) 0.0333(13) 0.0258(11) 0.0030(10) -0.0006(9) 0.0075(10)
C16 0.0269(11) 0.0259(12) 0.0364(12) 0.0044(10) 0.0096(9) 0.0022(9)
C6 0.0329(12) 0.0291(13) 0.0280(11) -0.0044(9) -0.0072(9) 0.0098(10)
C14 0.0284(11) 0.0322(13) 0.0308(11) 0.0056(10) -0.0026(9) 0.0016(10)
C9 0.0237(11) 0.0305(12) 0.0284(11) 0.0035(9) -0.0001(9) 0.0028(9)
C12 0.0255(11) 0.0293(12) 0.0231(10) 0.0036(9) -0.0024(9) -0.0002(9)
C4 0.0274(11) 0.0268(12) 0.0330(12) 0.0055(9) -0.0011(9) 0.0019(10)
C15 0.0296(12) 0.0303(13) 0.0396(13) 0.0105(10) 0.0024(10) 0.0053(10)
C5 0.0287(12) 0.0239(12) 0.0403(13) -0.0007(10) -0.0080(10) 0.0028(9)
C19 0.0438(14) 0.0300(13) 0.0302(12) -0.0001(10) 0.0055(10) -0.0015(11)
C24 0.0385(13) 0.0328(13) 0.0359(12) 0.0119(10) -0.0020(10) 0.0102(11)
C22 0.0421(14) 0.0278(14) 0.0509(15) 0.0061(11) 0.0165(11) 0.0076(11)
C20 0.0584(16) 0.0335(14) 0.0346(13) -0.0034(11) 0.0114(12) -0.0054(12)
C21 0.0578(16) 0.0261(13) 0.0467(15) -0.0022(11) 0.0215(12) 0.0028(12)
C1 0.0701(18) 0.0442(15) 0.0215(11) -0.0029(10) 0.0104(11) 0.0004(13)

loop_
_atom_type_symbol
_atom_type_description
_atom_type_scat_dispersion_real
_atom_type_scat_dispersion_imag
_atom_type_scat_source
C C 0.0033 0.0016 'International Tables Vol C Tables 4.2.6.8 and 6.1.1.4'
H H 0.0000 0.0000 'International Tables Vol C Tables 4.2.6.8 and 6.1.1.4'
N N 0.0061 0.0033 'International Tables Vol C Tables 4.2.6.8 and 6.1.1.4'
O O 0.0106 0.0060 'International Tables Vol C Tables 4.2.6.8 and 6.1.1.4'

loop_
_geom_angle_atom_site_label_1
_geom_angle_atom_site_label_2
_geom_angle_atom_site_label_3
_geom_angle
_geom_angle_site_symmetry_1
_geom_angle_site_symmetry_3
C23 O4 C24 115.43(15) . .
C2 O1 C1 115.44(17) . .
C13 O3 C12 119.05(15) . .
C10 N1 N2 110.96(16) . .
C10 N1 C9 129.16(16) . .
N2 N1 C9 119.78(16) . .
N2 N3 C11 108.61(16) . .
N3 N2 N1 106.77(15) . .
N3 C11 C10 108.80(17) . .
N3 C11 C12 122.25(17) . .
C10 C11 C12 128.91(17) . .
N1 C10 C11 104.84(16) . .
N1 C10 H10 127.6 . .
C11 C10 H10 127.6 . .
O5 C23 O4 123.00(18) . .
O5 C23 C18 123.73(18) . .
O4 C23 C18 113.27(16) . .
O3 C13 C18 116.95(17) . .
O3 C13 C14 121.78(18) . .
C18 C13 C14 121.20(18) . .
C4 C3 C8 118.86(18) . .
C4 C3 C2 119.49(17) . .
C8 C3 C2 121.59(18) . .
C7 C8 C3 118.68(18) . .
C7 C8 C9 116.52(18) . .
C3 C8 C9 124.79(17) . .
O2 C2 O1 122.48(18) . .
O2 C2 C3 125.72(18) . .
O1 C2 C3 111.79(18) . .
C19 C17 C16 117.66(19) . .
C19 C17 C18 123.26(18) . .
C16 C17 C18 119.07(18) . .
C13 C18 C17 119.57(18) . .
C13 C18 C23 121.32(17) . .
C17 C18 C23 118.88(17) . .
C6 C7 C8 121.73(19) . .
C6 C7 H7 119.1 . .
C8 C7 H7 119.1 . .
C15 C16 C22 121.8(2) . .
C15 C16 C17 118.66(19) . .
C22 C16 C17 119.5(2) . .
C5 C6 C7 119.63(19) . .
C5 C6 H6 120.2 . .
C7 C6 H6 120.2 . .
C15 C14 C13 119.37(19) . .
C15 C14 H14 120.3 . .
C13 C14 H14 120.3 . .
N1 C9 C8 112.15(16) . .
N1 C9 H9A 109.2 . .
C8 C9 H9A 109.2 . .
N1 C9 H9B 109.2 . .
C8 C9 H9B 109.2 . .
H9A C9 H9B 107.9 . .
O3 C12 C11 105.38(15) . .
O3 C12 H12A 110.7 . .
C11 C12 H12A 110.7 . .
O3 C12 H12B 110.7 . .
C11 C12 H12B 110.7 . .
H12A C12 H12B 108.8 . .
C5 C4 C3 121.46(19) . .
C5 C4 H4 119.3 . .
C3 C4 H4 119.3 . .
C14 C15 C16 122.05(19) . .
C14 C15 H15 119.0 . .
C16 C15 H15 119.0 . .
C6 C5 C4 119.6(2) . .
C6 C5 H5 120.2 . .
C4 C5 H5 120.2 . .
C20 C19 C17 121.0(2) . .
C20 C19 H19 119.5 . .
C17 C19 H19 119.5 . .
O4 C24 H24A 109.5 . .
O4 C24 H24B 109.5 . .
H24A C24 H24B 109.5 . .
O4 C24 H24C 109.5 . .
H24A C24 H24C 109.5 . .
H24B C24 H24C 109.5 . .
C21 C22 C16 121.2(2) . .
C21 C22 H22 119.4 . .
C16 C22 H22 119.4 . .
C19 C20 C21 121.0(2) . .
C19 C20 H20 119.5 . .
C21 C20 H20 119.5 . .
C22 C21 C20 119.6(2) . .
C22 C21 H21 120.2 . .
C20 C21 H21 120.2 . .
O1 C1 H1A 109.5 . .
O1 C1 H1B 109.5 . .
H1A C1 H1B 109.5 . .
O1 C1 H1C 109.5 . .
H1A C1 H1C 109.5 . .
H1B C1 H1C 109.5 . .

loop_
_geom_bond_atom_site_label_1
_geom_bond_atom_site_label_2
_geom_bond_distance
_geom_bond_site_symmetry_2
O4 C23 1.337(2) .
O4 C24 1.451(2) .
O1 C2 1.339(2) .
O1 C1 1.442(2) .
O5 C23 1.209(2) .
O2 C2 1.204(2) .
O3 C13 1.366(2) .
O3 C12 1.428(2) .
N1 C10 1.344(2) .
N1 N2 1.347(2) .
N1 C9 1.472(2) .
N3 N2 1.320(2) .
N3 C11 1.357(2) .
C11 C10 1.359(3) .
C11 C12 1.490(3) .
C10 H10 0.9500 .
C23 C18 1.499(3) .
C13 C18 1.380(3) .
C13 C14 1.411(3) .
C3 C4 1.397(3) .
C3 C8 1.408(3) .
C3 C2 1.494(3) .
C8 C7 1.389(3) .
C8 C9 1.516(3) .
C17 C19 1.420(3) .
C17 C16 1.421(3) .
C17 C18 1.431(3) .
C7 C6 1.388(3) .
C7 H7 0.9500 .
C16 C15 1.411(3) .
C16 C22 1.418(3) .
C6 C5 1.377(3) .
C6 H6 0.9500 .
C14 C15 1.362(3) .
C14 H14 0.9500 .
C9 H9A 0.9900 .
C9 H9B 0.9900 .
C12 H12A 0.9900 .
C12 H12B 0.9900 .
C4 C5 1.385(3) .
C4 H4 0.9500 .
C15 H15 0.9500 .
C5 H5 0.9500 .
C19 C20 1.367(3) .
C19 H19 0.9500 .
C24 H24A 0.9800 .
C24 H24B 0.9800 .
C24 H24C 0.9800 .
C22 C21 1.358(3) .
C22 H22 0.9500 .
C20 C21 1.407(3) .
C20 H20 0.9500 .
C21 H21 0.9500 .
C1 H1A 0.9800 .
C1 H1B 0.9800 .
C1 H1C 0.9800 .

loop_
_geom_torsion_atom_site_label_1
_geom_torsion_atom_site_label_2
_geom_torsion_atom_site_label_3
_geom_torsion_atom_site_label_4
_geom_torsion
_geom_torsion_site_symmetry_1
_geom_torsion_site_symmetry_2
_geom_torsion_site_symmetry_3
_geom_torsion_site_symmetry_4
C11 N3 N2 N1 -0.6(2) . . . .
C10 N1 N2 N3 1.0(2) . . . .
C9 N1 N2 N3 177.70(16) . . . .
N2 N3 C11 C10 0.1(2) . . . .
N2 N3 C11 C12 -177.85(17) . . . .
N2 N1 C10 C11 -0.9(2) . . . .
C9 N1 C10 C11 -177.24(17) . . . .
N3 C11 C10 N1 0.5(2) . . . .
C12 C11 C10 N1 178.26(18) . . . .
C24 O4 C23 O5 -4.0(3) . . . .
C24 O4 C23 C18 176.38(16) . . . .
C12 O3 C13 C18 170.42(17) . . . .
C12 O3 C13 C14 -12.6(3) . . . .
C4 C3 C8 C7 0.9(3) . . . .
C2 C3 C8 C7 -176.34(17) . . . .
C4 C3 C8 C9 -178.73(17) . . . .
C2 C3 C8 C9 4.0(3) . . . .
C1 O1 C2 O2 4.2(3) . . . .
C1 O1 C2 C3 -174.89(17) . . . .
C4 C3 C2 O2 -178.7(2) . . . .
C8 C3 C2 O2 -1.5(3) . . . .
C4 C3 C2 O1 0.3(3) . . . .
C8 C3 C2 O1 177.58(17) . . . .
O3 C13 C18 C17 177.42(17) . . . .
C14 C13 C18 C17 0.4(3) . . . .
O3 C13 C18 C23 3.1(3) . . . .
C14 C13 C18 C23 -173.90(18) . . . .
C19 C17 C18 C13 176.27(19) . . . .
C16 C17 C18 C13 -2.8(3) . . . .
C19 C17 C18 C23 -9.3(3) . . . .
C16 C17 C18 C23 171.71(17) . . . .
O5 C23 C18 C13 128.8(2) . . . .
O4 C23 C18 C13 -51.6(2) . . . .
O5 C23 C18 C17 -45.6(3) . . . .
O4 C23 C18 C17 133.99(18) . . . .
C3 C8 C7 C6 -0.4(3) . . . .
C9 C8 C7 C6 179.27(17) . . . .
C19 C17 C16 C15 -176.17(18) . . . .
C18 C17 C16 C15 2.9(3) . . . .
C19 C17 C16 C22 4.6(3) . . . .
C18 C17 C16 C22 -176.33(18) . . . .
C8 C7 C6 C5 -0.7(3) . . . .
O3 C13 C14 C15 -175.09(18) . . . .
C18 C13 C14 C15 1.7(3) . . . .
C10 N1 C9 C8 -110.3(2) . . . .
N2 N1 C9 C8 73.6(2) . . . .
C7 C8 C9 N1 -99.38(19) . . . .
C3 C8 C9 N1 80.3(2) . . . .
C13 O3 C12 C11 -167.78(16) . . . .
N3 C11 C12 O3 -177.94(17) . . . .
C10 C11 C12 O3 4.6(3) . . . .
C8 C3 C4 C5 -0.3(3) . . . .
C2 C3 C4 C5 177.00(18) . . . .
C13 C14 C15 C16 -1.6(3) . . . .
C22 C16 C15 C14 178.46(19) . . . .
C17 C16 C15 C14 -0.8(3) . . . .
C7 C6 C5 C4 1.3(3) . . . .
C3 C4 C5 C6 -0.8(3) . . . .
C16 C17 C19 C20 -3.2(3) . . . .
C18 C17 C19 C20 177.71(19) . . . .
C15 C16 C22 C21 178.2(2) . . . .
C17 C16 C22 C21 -2.6(3) . . . .
C17 C19 C20 C21 -0.2(3) . . . .
C16 C22 C21 C20 -1.0(3) . . . .
C19 C20 C21 C22 2.4(3) . . . .
